data_7023058
loop_
_publ_author_name
'Sohail, M.'
'Panisch, R.'
'Bowden, A.'
'Bassindale, A. R.'
'Taylor, P. G.'
'Korlyukov, A. A.'
'Arkhipov, D. E.'
'Male, L.'
'Callear, S.'
'Coles, S. J.'
'Hursthouse, M. B.'
'Harrington, R. W.'
'Clegg, W.'

_publ_section_title
;
 Pentacoordinate silicon complexes with dynamic motion resembling a
 pendulum on the S(N)2 reaction pathway.
;
_journal_issue 30
_journal_name_full 'Dalton transactions (Cambridge, England : 2003)'
_journal_page_first 10971
_journal_page_last 10981
_journal_paper_doi 10.1039/c3dt50613d
_journal_volume 42
_journal_year 2013
_chemical_formula_moiety 'C6 H8 F3 N O2 Si'
_chemical_formula_sum 'C6 H8 F3 N O2 Si'
_chemical_formula_weight 211.22
_space_group_IT_number 29
_symmetry_cell_setting orthorhombic
_symmetry_space_group_name_Hall 'P 2c -2ac'
_symmetry_space_group_name_H-M 'P c a 21'
_atom_sites_solution_hydrogens geom
_atom_sites_solution_primary direct
_atom_sites_solution_secondary difmap
_audit_creation_method SHELXL-97
_cell_angle_alpha 90.00
_cell_angle_beta 90.00
_cell_angle_gamma 90.00
_cell_formula_units_Z 4
_cell_length_a 11.1244(6)
_cell_length_b 9.2761(5)
_cell_length_c 7.9793(4)
_cell_measurement_reflns_used 7374
_cell_measurement_temperature 100(2)
_cell_measurement_theta_max 34.44
_cell_measurement_theta_min 2.55
_cell_volume 823.39(8)
_computing_cell_refinement 'APEX2 (Bruker, 2005)'
_computing_data_collection 'APEX2 (Bruker, 2005)'
_computing_data_reduction 'APEX2 (Bruker, 2005)'
_computing_molecular_graphics 'SHELXTL ver. 5.1 (Sheldrick, 1998)'
_computing_publication_material 'SHELXTL ver. 5.1 (Sheldrick, 1998)'
_computing_structure_refinement 'SHELXTL ver. 5.1 (Sheldrick, 1998)'
_computing_structure_solution 'SHELXTL ver. 5.1 (Sheldrick, 1998)'
_diffrn_ambient_temperature 100(2)
_diffrn_measured_fraction_theta_full 1.000
_diffrn_measured_fraction_theta_max 1.000
_diffrn_measurement_device_type 'Bruker APEX II CCD area detector'
_diffrn_measurement_method 'phi and omega scans'
_diffrn_radiation_monochromator graphite
_diffrn_radiation_source 'fine-focus sealed tube'
_diffrn_radiation_type MoK\a
_diffrn_radiation_wavelength 0.71073
_diffrn_reflns_av_R_equivalents 0.0204
_diffrn_reflns_av_sigmaI/netI 0.0167
_diffrn_reflns_limit_h_max 16
_diffrn_reflns_limit_h_min -16
_diffrn_reflns_limit_k_max 13
_diffrn_reflns_limit_k_min -13
_diffrn_reflns_limit_l_max 11
_diffrn_reflns_limit_l_min -11
_diffrn_reflns_number 11659
_diffrn_reflns_theta_full 32.00
_diffrn_reflns_theta_max 32.00
_diffrn_reflns_theta_min 2.20
_exptl_absorpt_coefficient_mu 0.303
_exptl_absorpt_correction_T_max 0.9392
_exptl_absorpt_correction_T_min 0.9067
_exptl_absorpt_correction_type multi-scan
_exptl_absorpt_process_details 'APEX2 (Bruker, 2005)'
_exptl_crystal_colour colorless
_exptl_crystal_density_diffrn 1.704
_exptl_crystal_density_method 'not measured'
_exptl_crystal_description prism
_exptl_crystal_F_000 432
_exptl_crystal_size_max 0.33
_exptl_crystal_size_mid 0.26
_exptl_crystal_size_min 0.21
_refine_diff_density_max 0.318
_refine_diff_density_min -0.206
_refine_diff_density_rms 0.048
_refine_ls_abs_structure_details 'Flack H D (1983), Acta Cryst. A39, 876-881'
_refine_ls_abs_structure_Flack 0.00(8)
_refine_ls_extinction_method none
_refine_ls_goodness_of_fit_ref 0.997
_refine_ls_hydrogen_treatment constr
_refine_ls_matrix_type full
_refine_ls_number_parameters 118
_refine_ls_number_reflns 2860
_refine_ls_number_restraints 39
_refine_ls_restrained_S_all 0.990
_refine_ls_R_factor_all 0.0232
_refine_ls_R_factor_gt 0.0226
_refine_ls_shift/su_max 0.001
_refine_ls_shift/su_mean 0.000
_refine_ls_structure_factor_coef Fsqd
_refine_ls_weighting_details 'calc w=1/[\s^2^(Fo^2^)+(0.0316P)^2^+0.153P] where P=(Fo^2^+2Fc^2^)/3'
_refine_ls_weighting_scheme calc
_refine_ls_wR_factor_gt 0.0552
_refine_ls_wR_factor_ref 0.0556
_reflns_number_gt 2789
_reflns_number_total 2860
_reflns_threshold_expression I>2u(I)
_cod_data_source_file c3dt50613d.txt
_cod_data_source_block sm18f3
_cod_depositor_comments
;
The following automatic conversions were performed:

'_symmetry_cell_setting' value 'Orthorhombic' changed to
'orthorhombic' according to
/home/saulius/struct/CIF-dictionaries/cif_core.dic dictionary named
'cif_core.dic' version 2.4.2 from 2011-04-26.

Automatic conversion script
Id: cif_fix_values 1891 2012-01-12 08:04:46Z andrius 
;
_cod_original_sg_symbol_Hall 'P 2c -2ac '
_cod_database_code 7023058

loop_
_symmetry_equiv_pos_as_xyz
'x, y, z'
'-x, -y, z+1/2'
'x+1/2, -y, z'
'-x+1/2, y, z+1/2'

loop_
_atom_site_label
_atom_site_type_symbol
_atom_site_fract_x
_atom_site_fract_y
_atom_site_fract_z
_atom_site_U_iso_or_equiv
_atom_site_adp_type
_atom_site_occupancy
_atom_site_symmetry_multiplicity
_atom_site_calc_flag
_atom_site_refinement_flags
Si1 Si 0.59159(2) 0.61522(3) 0.80294(4) 0.01670(6) Uani 1 1 d U
F3 F 0.61042(7) 0.63472(7) 0.60609(8) 0.02518(13) Uani 1 1 d U
F2 F 0.46757(6) 0.68440(7) 0.86045(9) 0.02541(14) Uani 1 1 d U
C2 C 0.53234(8) 0.33005(9) 0.80914(13) 0.01629(15) Uani 1 1 d U
F1 F 0.67399(6) 0.75253(7) 0.85690(10) 0.02869(15) Uani 1 1 d U
N1 N 0.62842(7) 0.33795(8) 0.91126(10) 0.01488(13) Uani 1 1 d U
O2 O 0.76337(7) 0.23715(8) 1.08774(10) 0.02417(15) Uani 1 1 d U
O1 O 0.49604(7) 0.44511(8) 0.74384(9) 0.01942(14) Uani 1 1 d U
C1 C 0.67984(8) 0.48220(10) 0.92935(13) 0.01613(15) Uani 1 1 d U
H1A H 0.7645 0.4816 0.8909 0.019 Uiso 1 1 calc R
H1B H 0.6787 0.5108 1.0489 0.019 Uiso 1 1 calc R
C6 C 0.68170(9) 0.21806(11) 0.99095(12) 0.01792(16) Uani 1 1 d U
C3 C 0.47239(9) 0.19008(10) 0.77254(13) 0.02114(18) Uani 1 1 d U
H3A H 0.5003 0.1541 0.6624 0.025 Uiso 1 1 calc R
H3B H 0.3845 0.2055 0.7653 0.025 Uiso 1 1 calc R
C4 C 0.49838(10) 0.07673(11) 0.90604(14) 0.02321(19) Uani 1 1 d U
H4A H 0.4713 -0.0191 0.8664 0.028 Uiso 1 1 calc R
H4B H 0.4538 0.1002 1.0099 0.028 Uiso 1 1 calc R
C5 C 0.63303(10) 0.07291(11) 0.94235(14) 0.02281(19) Uani 1 1 d U
H5A H 0.6486 0.0037 1.0342 0.027 Uiso 1 1 calc R
H5B H 0.6760 0.0382 0.8415 0.027 Uiso 1 1 calc R

loop_
_atom_site_aniso_label
_atom_site_aniso_U_11
_atom_site_aniso_U_22
_atom_site_aniso_U_33
_atom_site_aniso_U_23
_atom_site_aniso_U_13
_atom_site_aniso_U_12
Si1 0.01779(10) 0.01254(10) 0.01977(11) 0.00019(9) 0.00216(10) 0.00187(8)
F3 0.0310(3) 0.0239(3) 0.0207(3) 0.0065(2) 0.0047(2) 0.0060(2)
F2 0.0216(3) 0.0204(3) 0.0342(3) -0.0031(2) 0.0052(3) 0.0058(2)
C2 0.0168(3) 0.0153(3) 0.0168(3) -0.0014(3) 0.0001(4) 0.0000(3)
F1 0.0289(3) 0.0137(2) 0.0435(4) -0.0008(3) -0.0019(3) -0.0034(2)
N1 0.0164(3) 0.0125(3) 0.0158(3) -0.0001(3) -0.0013(3) -0.0005(3)
O2 0.0225(3) 0.0263(3) 0.0238(4) 0.0061(3) -0.0045(3) 0.0012(3)
O1 0.0211(3) 0.0160(3) 0.0211(3) 0.0003(2) -0.0051(2) 0.0013(2)
C1 0.0168(3) 0.0141(3) 0.0176(4) -0.0014(3) -0.0003(3) -0.0021(3)
C6 0.0185(4) 0.0174(4) 0.0179(4) 0.0040(3) 0.0028(3) 0.0020(3)
C3 0.0221(4) 0.0159(4) 0.0255(5) -0.0026(3) -0.0042(3) -0.0030(3)
C4 0.0249(4) 0.0151(4) 0.0297(5) 0.0004(3) 0.0023(4) -0.0034(3)
C5 0.0265(5) 0.0141(4) 0.0278(5) 0.0033(3) 0.0011(4) 0.0016(3)

loop_
_atom_type_symbol
_atom_type_description
_atom_type_scat_dispersion_real
_atom_type_scat_dispersion_imag
_atom_type_scat_source
C C 0.0033 0.0016 'International Tables Vol C Tables 4.2.6.8 and 6.1.1.4'
H H 0.0000 0.0000 'International Tables Vol C Tables 4.2.6.8 and 6.1.1.4'
N N 0.0061 0.0033 'International Tables Vol C Tables 4.2.6.8 and 6.1.1.4'
O O 0.0106 0.0060 'International Tables Vol C Tables 4.2.6.8 and 6.1.1.4'
F F 0.0171 0.0103 'International Tables Vol C Tables 4.2.6.8 and 6.1.1.4'
Si Si 0.0817 0.0704 'International Tables Vol C Tables 4.2.6.8 and 6.1.1.4'

loop_
_geom_angle_atom_site_label_1
_geom_angle_atom_site_label_2
_geom_angle_atom_site_label_3
_geom_angle
F2 Si1 F3 110.65(4)
F2 Si1 F1 95.54(4)
F3 Si1 F1 95.61(4)
F2 Si1 C1 124.46(4)
F3 Si1 C1 122.45(4)
F1 Si1 C1 94.47(4)
F2 Si1 O1 85.63(3)
F3 Si1 O1 85.73(4)
F1 Si1 O1 177.77(4)
C1 Si1 O1 83.31(4)
O1 C2 N1 117.43(8)
O1 C2 C3 121.09(8)
N1 C2 C3 121.47(8)
C2 N1 C6 124.28(8)
C2 N1 C1 114.84(8)
C6 N1 C1 120.82(8)
C2 O1 Si1 114.23(6)
N1 C1 Si1 110.17(6)
N1 C1 H1A 109.6
Si1 C1 H1A 109.6
N1 C1 H1B 109.6
Si1 C1 H1B 109.6
H1A C1 H1B 108.1
O2 C6 N1 119.29(9)
O2 C6 C5 124.66(9)
N1 C6 C5 116.01(8)
C2 C3 C4 112.31(9)
C2 C3 H3A 109.1
C4 C3 H3A 109.1
C2 C3 H3B 109.1
C4 C3 H3B 109.1
H3A C3 H3B 107.9
C3 C4 C5 109.56(9)
C3 C4 H4A 109.8
C5 C4 H4A 109.8
C3 C4 H4B 109.8
C5 C4 H4B 109.8
H4A C4 H4B 108.2
C6 C5 C4 112.46(9)
C6 C5 H5A 109.1
C4 C5 H5A 109.1
C6 C5 H5B 109.1
C4 C5 H5B 109.1
H5A C5 H5B 107.8

loop_
_geom_bond_atom_site_label_1
_geom_bond_atom_site_label_2
_geom_bond_distance
Si1 F2 1.5893(7)
Si1 F3 1.5950(7)
Si1 F1 1.6273(7)
Si1 C1 1.8718(10)
Si1 O1 1.9601(8)
C2 O1 1.2545(11)
C2 N1 1.3461(12)
C2 C3 1.4886(12)
N1 C6 1.4116(12)
N1 C1 1.4624(11)
O2 C6 1.2055(13)
C1 H1A 0.9900
C1 H1B 0.9900
C6 C5 1.5021(15)
C3 C4 1.5243(15)
C3 H3A 0.9900
C3 H3B 0.9900
C4 C5 1.5261(15)
C4 H4A 0.9900
C4 H4B 0.9900
C5 H5A 0.9900
C5 H5B 0.9900

loop_
_geom_torsion_atom_site_label_1
_geom_torsion_atom_site_label_2
_geom_torsion_atom_site_label_3
_geom_torsion_atom_site_label_4
_geom_torsion
O1 C2 N1 C6 -178.45(9)
C3 C2 N1 C6 0.58(15)
O1 C2 N1 C1 -1.31(13)
C3 C2 N1 C1 177.73(8)
N1 C2 O1 Si1 1.14(11)
C3 C2 O1 Si1 -177.89(7)
F2 Si1 O1 C2 -125.99(8)
F3 Si1 O1 C2 122.89(7)
F1 Si1 O1 C2 -4.3(11)
C1 Si1 O1 C2 -0.52(7)
C2 N1 C1 Si1 0.81(10)
C6 N1 C1 Si1 178.06(7)
F2 Si1 C1 N1 79.83(7)
F3 Si1 C1 N1 -80.77(7)
F1 Si1 C1 N1 179.68(7)
O1 Si1 C1 N1 -0.17(6)
C2 N1 C6 O2 -175.80(9)
C1 N1 C6 O2 7.21(14)
C2 N1 C6 C5 6.14(14)
C1 N1 C6 C5 -170.84(8)
O1 C2 C3 C4 -159.51(10)
N1 C2 C3 C4 21.50(13)
C2 C3 C4 C5 -47.95(12)
O2 C6 C5 C4 147.45(10)
N1 C6 C5 C4 -34.62(12)
C3 C4 C5 C6 55.17(12)
